data_7123444
loop_
_publ_author_name
'Weselski, Marek Damian'
'Ksi\;a\.zek, Maria'
'Mess, Pamela'
'Kusz, Joachim'
'Bronisz, Robert'

_publ_section_title
;
 &#x201C;Normal&#x201D; and &#x201C;reverse&#x201D; spin crossover induced
 by two different structural events in iron(II) coordination polymer
;
_journal_name_full 'Chemical Communications'
_journal_paper_doi 10.1039/C9CC02755F
_journal_year 2019
_chemical_formula_moiety
;
C84 H138 Fe3 N42, 6(C F3 O3 S), 12(C2 H3 N)
;
_chemical_formula_sum 'C114 H174 F18 Fe3 N54 O18 S6'
_chemical_formula_weight 3290.97
_space_group_crystal_system triclinic
_space_group_IT_number 2
_space_group_name_Hall '-P 1'
_space_group_name_H-M_alt 'P -1'
_symmetry_space_group_name_Hall '-P 1'
_symmetry_space_group_name_H-M 'P -1'
_atom_sites_solution_hydrogens geom
_audit_creation_method SHELXL-2018/3
_audit_update_record
;
2019-03-25 deposited with the CCDC.    2019-05-14 downloaded from the CCDC.
;
_cell_angle_alpha 64.830(11)
_cell_angle_beta 74.777(11)
_cell_angle_gamma 85.360(9)
_cell_formula_units_Z 1
_cell_length_a 12.1229(15)
_cell_length_b 18.3542(18)
_cell_length_c 20.670(3)
_cell_measurement_reflns_used 2965
_cell_measurement_temperature 225(1)
_cell_measurement_theta_max 23.4770
_cell_measurement_theta_min 3.3490
_cell_volume 4014.0(10)
_computing_cell_refinement 'CrysAlisPro 1.171.38.41q (Rigaku OD, 2015)'
_computing_data_collection 'CrysAlisPro 1.171.38.41q (Rigaku OD, 2015)'
_computing_data_reduction 'CrysAlisPro 1.171.38.41q (Rigaku OD, 2015)'
_computing_structure_refinement 'SHELXL-2018/3 (Sheldrick, 2018)'
_computing_structure_solution 'SHELXS-2013 (Sheldrick, 2018)'
_diffrn_ambient_temperature 225(1)
_diffrn_detector_area_resol_mean 10.4498
_diffrn_measured_fraction_theta_full 0.701
_diffrn_measured_fraction_theta_max 0.701
_diffrn_measurement_device_type
;
SuperNova diffractometer (Agilent Technologies) with Atlas detector
;
_diffrn_measurement_method '\w scans'
_diffrn_radiation_type MoK\a
_diffrn_radiation_wavelength 0.71073
_diffrn_reflns_av_R_equivalents 0.0540
_diffrn_reflns_av_unetI/netI 0.0722
_diffrn_reflns_Laue_measured_fraction_full 0.701
_diffrn_reflns_Laue_measured_fraction_max 0.701
_diffrn_reflns_limit_h_max 14
_diffrn_reflns_limit_h_min -13
_diffrn_reflns_limit_k_max 21
_diffrn_reflns_limit_k_min -20
_diffrn_reflns_limit_l_max 20
_diffrn_reflns_limit_l_min -20
_diffrn_reflns_number 17025
_diffrn_reflns_point_group_measured_fraction_full 0.701
_diffrn_reflns_point_group_measured_fraction_max 0.701
_diffrn_reflns_theta_full 24.558
_diffrn_reflns_theta_max 24.558
_diffrn_reflns_theta_min 3.130
_diffrn_source 'micro-focus sealed X-ray tube'
_exptl_absorpt_coefficient_mu 0.440
_exptl_absorpt_correction_T_max 1.00000
_exptl_absorpt_correction_T_min 0.93642
_exptl_absorpt_correction_type multi-scan
_exptl_absorpt_process_details
;
CrysAlisPro 1.171.38.41q (Rigaku Oxford Diffraction, 2015)
Empirical absorption correction using spherical harmonics,
 implemented in SCALE3 ABSPACK scaling algorithm.
;
_exptl_crystal_density_diffrn 1.361
_exptl_crystal_description polyhedron
_exptl_crystal_F_000 1716
_exptl_crystal_size_max 0.200
_exptl_crystal_size_mid 0.170
_exptl_crystal_size_min 0.070
_refine_diff_density_max 0.631
_refine_diff_density_min -0.432
_refine_diff_density_rms 0.067
_refine_ls_extinction_method none
_refine_ls_goodness_of_fit_ref 1.032
_refine_ls_hydrogen_treatment constr
_refine_ls_matrix_type full
_refine_ls_number_parameters 1108
_refine_ls_number_reflns 9433
_refine_ls_number_restraints 407
_refine_ls_restrained_S_all 1.052
_refine_ls_R_factor_all 0.1135
_refine_ls_R_factor_gt 0.0703
_refine_ls_shift/su_max 0.006
_refine_ls_shift/su_mean 0.000
_refine_ls_structure_factor_coef Fsqd
_refine_ls_weighting_details 'w=1/[\s^2^(Fo^2^)+(0.1057P)^2^+3.4150P] where P=(Fo^2^+2Fc^2^)/3'
_refine_ls_weighting_scheme calc
_refine_ls_wR_factor_gt 0.1787
_refine_ls_wR_factor_ref 0.2225
_reflns_Friedel_coverage 0.000
_reflns_number_gt 5854
_reflns_number_total 9433
_reflns_threshold_expression 'I > 2\s(I)'
_cod_data_source_file c9cc02755f2.cif
_cod_data_source_block 9_rb18_pm30_4b_11_225k
_cod_original_cell_volume 4014.0(9)
_cod_database_code 7123444
_shelx_shelxl_version_number 2018/3
_shelx_space_group_comment
;
The symmetry employed for this shelxl refinement is uniquely defined
by the following loop, which should always be used as a source of
symmetry information in preference to the above space-group names.
They are only intended as comments.
;
_shelx_estimated_absorpt_t_min 0.917
_shelx_estimated_absorpt_t_max 0.970

loop_
_space_group_symop_operation_xyz
'x, y, z'
'-x, -y, -z'

loop_
_atom_site_label
_atom_site_type_symbol
_atom_site_fract_x
_atom_site_fract_y
_atom_site_fract_z
_atom_site_U_iso_or_equiv
_atom_site_adp_type
_atom_site_occupancy
_atom_site_site_symmetry_order
_atom_site_calc_flag
_atom_site_refinement_flags_posn
_atom_site_refinement_flags_adp
_atom_site_refinement_flags_occupancy
_atom_site_disorder_assembly
_atom_site_disorder_group
Fe2 Fe 0.000000 0.500000 0.000000 0.0392(3) Uani 1 2 d S . P . .
Fe1 Fe 0.33495(7) 0.82226(4) 0.32600(4) 0.0406(3) Uani 1 1 d . . . . .
N51 N 0.0676(4) 0.2542(2) 0.0582(2) 0.0389(12) Uani 1 1 d . . . . .
N52 N 0.0357(4) 0.3178(3) 0.0734(3) 0.0424(12) Uani 1 1 d . . . . .
N53 N 0.0589(4) 0.3816(3) 0.0100(3) 0.0431(12) Uani 1 1 d . . . . .
C51 C 0.0491(5) 0.1736(3) 0.1188(3) 0.0458(15) Uani 1 1 d . . . . .
H51A H 0.020424 0.137223 0.102807 0.055 Uiso 1 1 calc R U . . .
H51B H -0.009926 0.175636 0.160636 0.055 Uiso 1 1 calc R U . . .
C52 C 0.1557(5) 0.1395(3) 0.1442(3) 0.0464(15) Uani 1 1 d . . . . .
H52A H 0.215168 0.138245 0.102206 0.056 Uiso 1 1 calc R U . . .
H52B H 0.138638 0.083915 0.181584 0.056 Uiso 1 1 calc R U . . .
C54 C 0.1042(5) 0.3582(3) -0.0451(3) 0.0431(15) Uani 1 1 d . . . . .
H54 H 0.128068 0.392523 -0.095632 0.052 Uiso 1 1 calc R U . . .
C55 C 0.1094(5) 0.2768(3) -0.0147(3) 0.0418(14) Uani 1 1 d . . . . .
C56 C 0.1462(6) 0.2183(3) -0.0485(3) 0.0521(17) Uani 1 1 d . . . . .
H56A H 0.195524 0.179023 -0.021027 0.063 Uiso 1 1 calc R U . . .
H56B H 0.078532 0.188963 -0.044015 0.063 Uiso 1 1 calc R U . . .
C57 C 0.2088(7) 0.2582(4) -0.1276(4) 0.073(2) Uani 1 1 d . . . . .
H57A H 0.162970 0.300381 -0.154259 0.109 Uiso 1 1 calc R U . . .
H57B H 0.223484 0.218782 -0.148289 0.109 Uiso 1 1 calc R U . . .
H57C H 0.280837 0.281426 -0.131791 0.109 Uiso 1 1 calc R U . . .
N11 N 0.2042(4) 0.5402(3) 0.1205(3) 0.0470(13) Uani 1 1 d . . . . .
N12 N 0.1534(4) 0.5625(3) 0.0640(3) 0.0478(13) Uani 1 1 d . . . . .
N13 N 0.0956(4) 0.4984(2) 0.0760(2) 0.0421(12) Uani 1 1 d . . . . .
C11 C 0.2754(6) 0.5985(4) 0.1232(4) 0.0571(18) Uani 1 1 d . . . . .
H11A H 0.301206 0.641612 0.073430 0.069 Uiso 1 1 calc R U . . .
H11B H 0.343424 0.571906 0.138647 0.069 Uiso 1 1 calc R U . . .
C12 C 0.2145(6) 0.6357(3) 0.1756(4) 0.0532(17) Uani 1 1 d . . . . .
H12A H 0.180316 0.592529 0.223937 0.064 Uiso 1 1 calc R U . . .
H12B H 0.270744 0.665763 0.182162 0.064 Uiso 1 1 calc R U . . .
C14 C 0.1096(5) 0.4376(3) 0.1382(3) 0.0460(15) Uani 1 1 d . . . . .
H14 H 0.076590 0.385531 0.158355 0.055 Uiso 1 1 calc R U . . .
C15 C 0.1783(6) 0.4622(3) 0.1678(4) 0.0525(17) Uani 1 1 d . . . . .
C16 C 0.2236(7) 0.4211(4) 0.2346(4) 0.076(2) Uani 1 1 d . . . . .
H16A H 0.306248 0.432405 0.220654 0.091 Uiso 1 1 calc R U . . .
H16B H 0.187936 0.443043 0.270622 0.091 Uiso 1 1 calc R U . . .
C17 C 0.2015(8) 0.3328(4) 0.2695(4) 0.087(3) Uani 1 1 d . . . . .
H17A H 0.120050 0.321318 0.281332 0.131 Uiso 1 1 calc R U . . .
H17B H 0.227686 0.309002 0.314370 0.131 Uiso 1 1 calc R U . . .
H17C H 0.242129 0.310147 0.235520 0.131 Uiso 1 1 calc R U . . .
N23 N -0.1477(5) 0.4433(3) 0.0941(3) 0.0494(13) Uani 1 1 d . . . . .
C23 C -0.2147(7) 0.4061(4) 0.1440(4) 0.0600(19) Uani 1 1 d . . . . .
C231 C -0.3014(8) 0.3587(5) 0.2105(5) 0.104(3) Uani 1 1 d . . . . .
H23A H -0.277376 0.303596 0.231628 0.157 Uiso 1 1 calc R U . . .
H23B H -0.373337 0.359299 0.198018 0.157 Uiso 1 1 calc R U . . .
H23C H -0.311302 0.381499 0.246156 0.157 Uiso 1 1 calc R U . . .
N24 N 0.4891(5) 0.8738(3) 0.2375(3) 0.0526(14) Uani 1 1 d . . . . .
C24 C 0.5646(7) 0.9076(4) 0.1932(4) 0.0608(19) Uani 1 1 d . . . . .
C241 C 0.6642(8) 0.9532(6) 0.1349(5) 0.109(3) Uani 1 1 d . . . . .
H24A H 0.679450 0.935513 0.095428 0.163 Uiso 1 1 calc R U . . .
H24B H 0.730284 0.944047 0.155171 0.163 Uiso 1 1 calc R U . . .
H24C H 0.648706 1.010185 0.115496 0.163 Uiso 1 1 calc R U . . .
N25 N 0.1789(5) 0.7743(3) 0.4170(3) 0.0502(14) Uani 1 1 d . . . . .
C25 C 0.1040(7) 0.7467(4) 0.4646(4) 0.0564(18) Uani 1 1 d . . . . .
C251 C 0.0040(7) 0.7105(6) 0.5255(5) 0.098(3) Uani 1 1 d . . . . .
H25A H 0.008226 0.721316 0.566810 0.147 Uiso 1 1 calc R U . . .
H25B H 0.001652 0.652780 0.540417 0.147 Uiso 1 1 calc R U . . .
H25C H -0.064572 0.733318 0.509815 0.147 Uiso 1 1 calc R U . . .
N31 N 0.1339(4) 0.7872(3) 0.2028(3) 0.0470(13) Uani 1 1 d . . . . .
N32 N 0.1825(4) 0.7646(3) 0.2593(3) 0.0449(12) Uani 1 1 d . . . . .
N33 N 0.2419(4) 0.8281(3) 0.2477(3) 0.0450(12) Uani 1 1 d . . . . .
C31 C 0.0615(6) 0.7298(3) 0.1992(4) 0.0549(17) Uani 1 1 d . . . . .
H31A H -0.005156 0.757577 0.182653 0.066 Uiso 1 1 calc R U . . .
H31B H 0.033612 0.687176 0.249018 0.066 Uiso 1 1 calc R U . . .
C32 C 0.1219(6) 0.6917(3) 0.1481(4) 0.0538(17) Uani 1 1 d . . . . .
H32A H 0.156123 0.734464 0.099452 0.065 Uiso 1 1 calc R U . . .
H32B H 0.065439 0.661455 0.141972 0.065 Uiso 1 1 calc R U . . .
C34 C 0.2307(6) 0.8889(3) 0.1847(3) 0.0496(16) Uani 1 1 d . . . . .
H34 H 0.265547 0.940450 0.164289 0.060 Uiso 1 1 calc R U . . .
C35 C 0.1618(6) 0.8649(3) 0.1549(3) 0.0529(17) Uani 1 1 d . . . . .
C36 C 0.1185(9) 0.9051(4) 0.0871(4) 0.090(3) Uani 1 1 d . . . . .
H36A H 0.161533 0.886691 0.049868 0.108 Uiso 1 1 calc R U . . .
H36B H 0.038025 0.888605 0.099284 0.108 Uiso 1 1 calc R U . . .
C37 C 0.1280(7) 0.9941(4) 0.0549(4) 0.079(2) Uani 1 1 d . . . . .
H37A H 0.078456 1.013346 0.089181 0.118 Uiso 1 1 calc R U . . .
H37B H 0.105326 1.016452 0.008785 0.118 Uiso 1 1 calc R U . . .
H37C H 0.206564 1.010964 0.045794 0.118 Uiso 1 1 calc R U . . .
N41 N 0.3908(4) 0.5752(3) 0.3928(3) 0.0478(13) Uani 1 1 d . . . . .
N42 N 0.3580(4) 0.6415(3) 0.4035(3) 0.0466(13) Uani 1 1 d . . . . .
N43 N 0.3831(4) 0.7013(3) 0.3376(3) 0.0441(12) Uani 1 1 d . . . . .
C41 C 0.3736(6) 0.4977(3) 0.4586(3) 0.0512(16) Uani 1 1 d . . . . .
H41A H 0.349684 0.456290 0.446487 0.061 Uiso 1 1 calc R U . . .
H41B H 0.311624 0.502469 0.497912 0.061 Uiso 1 1 calc R U . . .
C42 C 0.4797(6) 0.4710(3) 0.4870(4) 0.0527(16) Uani 1 1 d . . . . .
H42A H 0.541480 0.466124 0.447751 0.063 Uiso 1 1 calc R U . . .
H42B H 0.463982 0.417566 0.528400 0.063 Uiso 1 1 calc R U . . .
C44 C 0.4300(5) 0.6727(3) 0.2867(3) 0.0433(15) Uani 1 1 d . . . . .
H44 H 0.454665 0.704058 0.235492 0.052 Uiso 1 1 calc R U . . .
C45 C 0.4358(5) 0.5916(3) 0.3209(3) 0.0435(15) Uani 1 1 d . . . . .
C46 C 0.4726(6) 0.5277(4) 0.2947(4) 0.0584(18) Uani 1 1 d . . . . .
H46A H 0.519942 0.490097 0.325280 0.070 Uiso 1 1 calc R U . . .
H46B H 0.404974 0.497447 0.300431 0.070 Uiso 1 1 calc R U . . .
C47 C 0.5381(7) 0.5609(4) 0.2167(4) 0.079(2) Uani 1 1 d . . . . .
H47A H 0.495218 0.602834 0.186978 0.119 Uiso 1 1 calc R U . . .
H47B H 0.551285 0.518399 0.199763 0.119 Uiso 1 1 calc R U . . .
H47C H 0.610950 0.583452 0.212091 0.119 Uiso 1 1 calc R U . . .
N1 N 0.5107(4) 0.8505(3) 0.4656(3) 0.0436(12) Uani 1 1 d . . . . .
N2 N 0.4781(4) 0.8738(3) 0.4028(3) 0.0473(13) Uani 1 1 d . . . . .
N3 N 0.4217(4) 0.8111(3) 0.4094(3) 0.0436(12) Uani 1 1 d . . . . .
C1 C 0.5623(5) 0.9114(4) 0.4784(4) 0.0532(17) Uani 1 1 d . . . . .
H1A H 0.623722 0.941599 0.434975 0.064 Uiso 1 1 calc R U . . .
H1B H 0.595730 0.884656 0.520786 0.064 Uiso 1 1 calc R U . . .
C2 C 0.4735(5) 0.9684(3) 0.4932(4) 0.0480(15) Uani 1 1 d . . . . .
H2A H 0.411966 0.938087 0.536487 0.058 Uiso 1 1 calc R U . . .
H2B H 0.440275 0.995183 0.450725 0.058 Uiso 1 1 calc R U . . .
C4 C 0.4201(5) 0.7510(3) 0.4746(3) 0.0442(15) Uani 1 1 d . . . . .
H4 H 0.385643 0.699807 0.491978 0.053 Uiso 1 1 calc R U . . .
C5 C 0.4749(5) 0.7737(3) 0.5128(3) 0.0447(15) Uani 1 1 d . . . . .
C6 C 0.4981(7) 0.7299(4) 0.5867(4) 0.068(2) Uani 1 1 d . . . . .
H6A H 0.447661 0.681515 0.614546 0.081 Uiso 1 1 calc R U . . .
H6B H 0.478442 0.764223 0.613394 0.081 Uiso 1 1 calc R U . . .
C7 C 0.6187(8) 0.7053(5) 0.5853(5) 0.102(3) Uani 1 1 d . . . . .
H7A H 0.638573 0.669986 0.560200 0.153 Uiso 1 1 calc R U . . .
H7B H 0.626527 0.677045 0.635489 0.153 Uiso 1 1 calc R U . . .
H7C H 0.669342 0.752755 0.559225 0.153 Uiso 1 1 calc R U . . .
N61 N 0.2856(4) 0.0712(3) 0.2648(3) 0.0410(12) Uani 1 1 d . . . . .
N62 N 0.3157(4) 0.0064(3) 0.2511(3) 0.0424(12) Uani 1 1 d . . . . .
N63 N 0.2872(4) -0.0564(3) 0.3146(3) 0.0429(12) Uani 1 1 d . . . . .
C61 C 0.3075(5) 0.1517(3) 0.2038(3) 0.0475(15) Uani 1 1 d . . . . .
H61A H 0.366764 0.148569 0.162529 0.057 Uiso 1 1 calc R U . . .
H61B H 0.337049 0.187539 0.219946 0.057 Uiso 1 1 calc R U . . .
C62 C 0.2021(5) 0.1878(3) 0.1769(3) 0.0461(15) Uani 1 1 d . . . . .
H62A H 0.221175 0.243060 0.139205 0.055 Uiso 1 1 calc R U . . .
H62B H 0.142258 0.190131 0.218267 0.055 Uiso 1 1 calc R U . . .
C64 C 0.2399(5) -0.0315(3) 0.3684(3) 0.0446(15) Uani 1 1 d . . . . .
H64 H 0.212624 -0.064989 0.418890 0.053 Uiso 1 1 calc R U . . .
C65 C 0.2383(5) 0.0509(3) 0.3367(3) 0.0425(14) Uani 1 1 d . . . . .
C66 C 0.2005(6) 0.1106(4) 0.3688(4) 0.0560(17) Uani 1 1 d . . . . .
H66A H 0.264886 0.147792 0.355098 0.067 Uiso 1 1 calc R U . . .
H66B H 0.139553 0.142179 0.347502 0.067 Uiso 1 1 calc R U . . .
C67 C 0.1581(7) 0.0720(4) 0.4506(4) 0.073(2) Uani 1 1 d . . . . .
H67A H 0.092001 0.037156 0.464436 0.110 Uiso 1 1 calc R U . . .
H67B H 0.136643 0.113340 0.468724 0.110 Uiso 1 1 calc R U . . .
H67C H 0.217962 0.040486 0.472020 0.110 Uiso 1 1 calc R U . . .
S1 S 0.85247(16) 0.11500(11) 0.32205(10) 0.0619(5) Uani 1 1 d D . . . .
C1S C 0.8533(6) 0.1761(4) 0.3702(4) 0.079(2) Uani 1 1 d D . . . .
O11 O 0.8155(5) 0.1692(3) 0.2576(3) 0.0910(17) Uani 1 1 d D . . . .
O12 O 0.7730(4) 0.0499(3) 0.3726(3) 0.0826(15) Uani 1 1 d D . . . .
O13 O 0.9684(4) 0.0932(3) 0.3086(3) 0.0771(14) Uani 1 1 d D . . . .
F11 F 0.7504(5) 0.2058(4) 0.3844(3) 0.131(2) Uani 1 1 d D . . . .
F12 F 0.9214(5) 0.2391(3) 0.3314(3) 0.125(2) Uani 1 1 d D . . . .
F13 F 0.8805(5) 0.1360(3) 0.4338(3) 0.126(2) Uani 1 1 d D . . . .
S2 S 0.5079(6) 0.7824(4) 0.0200(6) 0.074(3) Uani 0.522(13) 1 d D . P A 1
C2S C 0.5121(10) 0.8856(6) 0.0048(7) 0.083(5) Uani 0.522(13) 1 d D . P A 1
O21 O 0.4552(13) 0.7414(8) 0.0984(7) 0.147(7) Uani 0.522(13) 1 d D . P A 1
O22 O 0.4379(16) 0.7805(12) -0.0249(12) 0.210(12) Uani 0.522(13) 1 d D . P A 1
O23 O 0.6254(9) 0.7658(8) 0.0022(9) 0.088(5) Uani 0.522(13) 1 d D . P A 1
F21 F 0.4055(13) 0.9088(11) 0.0220(11) 0.164(11) Uani 0.522(13) 1 d D . P A 1
F22 F 0.5559(16) 0.9328(6) -0.0627(7) 0.130(7) Uani 0.522(13) 1 d D . P A 1
F23 F 0.5657(18) 0.8893(10) 0.0510(11) 0.207(10) Uani 0.522(13) 1 d D . P A 1
S6 S 0.5094(15) 0.8044(9) -0.0122(8) 0.081(7) Uani 0.214(9) 1 d D . P B 2
C6S C 0.518(2) 0.8695(12) 0.0303(11) 0.083(5) Uani 0.214(9) 1 d D . P B 2
O61 O 0.430(2) 0.7408(13) 0.0448(13) 0.094(11) Uiso 0.214(9) 1 d D . P B 2
O62 O 0.4698(18) 0.8509(14) -0.0761(9) 0.056(7) Uiso 0.214(9) 1 d D . P B 2
O63 O 0.6228(17) 0.7766(15) -0.0240(14) 0.048(9) Uiso 0.214(9) 1 d D . P B 2
F61 F 0.531(2) 0.8249(19) 0.0985(11) 0.116(9) Uiso 0.214(9) 1 d D . P B 2
F62 F 0.608(3) 0.9164(18) -0.0001(19) 0.116(9) Uiso 0.214(9) 1 d D . P B 2
F63 F 0.423(3) 0.908(2) 0.040(2) 0.105(18) Uiso 0.214(9) 1 d D . P B 2
S5 S 0.4996(15) 0.7877(7) 0.0391(8) 0.126(10) Uani 0.264(10) 1 d D . P C 3
C5S C 0.5024(17) 0.8933(8) -0.0191(10) 0.083(5) Uani 0.264(10) 1 d D . P C 3
O51 O 0.3814(17) 0.7667(15) 0.0496(18) 0.153(15) Uiso 0.264(10) 1 d D . P C 3
O52 O 0.525(3) 0.7831(18) 0.1040(11) 0.161(16) Uiso 0.264(10) 1 d D . P C 3
O53 O 0.579(2) 0.7585(12) -0.0071(13) 0.068(8) Uiso 0.264(10) 1 d D . P C 3
F51 F 0.421(3) 0.9275(14) 0.0154(16) 0.13(2) Uani 0.264(10) 1 d D . P C 3
F52 F 0.595(2) 0.9317(13) -0.0327(15) 0.113(12) Uani 0.264(10) 1 d D . P C 3
F53 F 0.475(2) 0.9034(14) -0.0798(10) 0.135(10) Uani 0.264(10) 1 d D . P C 3
S3 S 0.1710(6) 0.4759(4) 0.6593(4) 0.067(2) Uani 0.351(6) 1 d D . P D 4
C3S C 0.1692(12) 0.5493(7) 0.6947(7) 0.083(5) Uani 0.351(6) 1 d D . P D 4
O31 O 0.086(2) 0.4164(13) 0.7169(11) 0.234(16) Uiso 0.351(6) 1 d D . P D 4
O32 O 0.2850(15) 0.4474(18) 0.6547(16) 0.234(16) Uiso 0.351(6) 1 d D . P D 4
O33 O 0.1386(12) 0.5159(8) 0.5921(6) 0.062(4) Uiso 0.351(6) 1 d D . P D 4
F31 F 0.2541(15) 0.6040(10) 0.6520(11) 0.144(8) Uiso 0.351(6) 1 d D . P D 4
F32 F 0.0822(12) 0.5923(8) 0.7007(8) 0.076(4) Uiso 0.351(6) 1 d D . P D 4
F33 F 0.1973(15) 0.5167(9) 0.7587(7) 0.122(6) Uiso 0.351(6) 1 d D . P D 4
S4 S 0.2170(5) 0.5208(4) 0.6378(3) 0.0652(18) Uani 0.411(6) 1 d D . P E 5
C4S C 0.1023(9) 0.5127(8) 0.7149(5) 0.083(5) Uani 0.411(6) 1 d D . P E 5
O41 O 0.2955(12) 0.5796(8) 0.6343(9) 0.110(6) Uiso 0.411(6) 1 d D . P E 5
O42 O 0.2669(13) 0.4436(7) 0.6580(8) 0.063(6) Uiso 0.411(6) 1 d D . P E 5
O43 O 0.1668(13) 0.5494(11) 0.5775(6) 0.095(6) Uiso 0.411(6) 1 d D . P E 5
F41 F 0.0280(10) 0.4539(7) 0.7303(7) 0.124(5) Uiso 0.411(6) 1 d D . P E 5
F42 F 0.0347(11) 0.5714(8) 0.7033(8) 0.123(6) Uiso 0.411(6) 1 d D . P E 5
F43 F 0.1354(11) 0.4925(8) 0.7759(5) 0.096(4) Uiso 0.411(6) 1 d D . P E 5
S7 S 0.1843(10) 0.4689(6) 0.7029(5) 0.104(5) Uani 0.237(6) 1 d D . P F 6
C7S C 0.1572(14) 0.5696(8) 0.6449(8) 0.083(5) Uani 0.237(6) 1 d D . P F 6
O71 O 0.184(2) 0.4697(13) 0.7722(8) 0.088(6) Uiso 0.237(6) 1 d D . P F 6
O72 O 0.2928(14) 0.4525(13) 0.6646(12) 0.082(12) Uani 0.237(6) 1 d D . P F 6
O73 O 0.0882(16) 0.4263(11) 0.7060(12) 0.088(6) Uiso 0.237(6) 1 d D . P F 6
F71 F 0.135(2) 0.5705(14) 0.5841(10) 0.142(13) Uiso 0.237(6) 1 d D . P F 6
F72 F 0.0690(16) 0.6021(11) 0.6696(12) 0.098(8) Uiso 0.237(6) 1 d D . P F 6
F73 F 0.2488(16) 0.6170(10) 0.6173(12) 0.101(8) Uiso 0.237(6) 1 d D . P F 6
N99 N 0.8308(8) 0.1343(6) 0.0624(5) 0.121(3) Uani 1 1 d . . . . .
C98 C 0.7441(9) 0.2503(5) 0.0908(5) 0.108(3) Uani 1 1 d . . . . .
H98A H 0.665705 0.256117 0.086629 0.161 Uiso 1 1 calc R U . . .
H98B H 0.788141 0.299561 0.056188 0.161 Uiso 1 1 calc R U . . .
H98C H 0.745443 0.239829 0.140694 0.161 Uiso 1 1 calc R U . . .
C99 C 0.7926(9) 0.1849(6) 0.0744(5) 0.085(3) Uani 1 1 d . . . . .
N89 N 0.4932(7) 0.1638(6) 0.3096(5) 0.116(3) Uani 1 1 d . . . . .
C88 C 0.5938(7) 0.0631(5) 0.2599(5) 0.093(3) Uani 1 1 d . . . . .
H88A H 0.606862 0.087041 0.206597 0.139 Uiso 1 1 calc R U . . .
H88B H 0.545902 0.014539 0.281171 0.139 Uiso 1 1 calc R U . . .
H88C H 0.666519 0.049659 0.272836 0.139 Uiso 1 1 calc R U . . .
C89 C 0.5378(7) 0.1193(6) 0.2883(5) 0.078(2) Uani 1 1 d . . . . .
N79 N 0.8282(13) 0.7145(8) 0.4137(7) 0.220(7) Uani 1 1 d . . . . .
C78 C 0.6929(8) 0.7320(5) 0.3336(5) 0.100(3) Uani 1 1 d . . . . .
H78A H 0.688789 0.683548 0.326299 0.149 Uiso 1 1 calc R U . . .
H78B H 0.719723 0.777153 0.286029 0.149 Uiso 1 1 calc R U . . .
H78C H 0.617651 0.742604 0.358132 0.149 Uiso 1 1 calc R U . . .
C79 C 0.7686(12) 0.7215(7) 0.3770(7) 0.128(4) Uani 1 1 d . . . . .
N69 N 0.8700(13) 0.9063(11) 0.2278(8) 0.244(9) Uani 1 1 d . U . . .
C68 C 0.9677(10) 0.9074(7) 0.3253(8) 0.145(5) Uani 1 1 d . . . . .
H68A H 1.041929 0.883707 0.318301 0.218 Uiso 1 1 calc R U . . .
H68B H 0.920842 0.875078 0.374299 0.218 Uiso 1 1 calc R U . . .
H68C H 0.977479 0.961654 0.320172 0.218 Uiso 1 1 calc R U . . .
C69 C 0.9130(11) 0.9097(9) 0.2711(9) 0.155(6) Uani 1 1 d . . . . .
N59 N 0.1682(6) 0.4675(5) 0.3860(4) 0.094(2) Uani 1 1 d . . . . .
C58 C 0.0753(8) 0.5842(5) 0.4141(5) 0.093(3) Uani 1 1 d . . . . .
H58A H 0.082510 0.577043 0.462016 0.140 Uiso 1 1 calc R U . . .
H58B H -0.005028 0.584912 0.414590 0.140 Uiso 1 1 calc R U . . .
H58C H 0.112988 0.634671 0.376512 0.140 Uiso 1 1 calc R U . . .
C59 C 0.1274(7) 0.5192(5) 0.3980(4) 0.071(2) Uani 1 1 d . . . . .
C48 C 0.6324(8) 0.5829(6) 1.0006(6) 0.113(3) Uani 1 1 d . . . . .
H48A H 0.601902 0.533216 1.043080 0.169 Uiso 1 1 calc R U . . .
H48B H 0.619158 0.627380 1.014992 0.169 Uiso 1 1 calc R U . . .
H48C H 0.713935 0.578657 0.982541 0.169 Uiso 1 1 calc R U . . .
N49 N 0.5166(16) 0.5882(11) 0.9006(10) 0.246(8) Uiso 1 1 d . . . . .
C49 C 0.5735(13) 0.5975(7) 0.9404(11) 0.173(6) Uani 1 1 d . . . . .

loop_
_atom_site_aniso_label
_atom_site_aniso_U_11
_atom_site_aniso_U_22
_atom_site_aniso_U_33
_atom_site_aniso_U_23
_atom_site_aniso_U_13
_atom_site_aniso_U_12
Fe2 0.0596(8) 0.0349(6) 0.0380(7) -0.0210(5) -0.0272(6) 0.0048(6)
Fe1 0.0580(6) 0.0358(5) 0.0404(6) -0.0197(4) -0.0265(4) 0.0026(4)
N51 0.056(3) 0.033(2) 0.037(3) -0.018(2) -0.023(3) 0.006(2)
N52 0.063(3) 0.037(3) 0.040(3) -0.022(2) -0.027(3) 0.011(2)
N53 0.059(3) 0.039(3) 0.047(3) -0.024(3) -0.029(3) 0.008(2)
C51 0.064(4) 0.038(3) 0.041(4) -0.017(3) -0.023(3) 0.004(3)
C52 0.064(4) 0.037(3) 0.043(4) -0.018(3) -0.023(3) 0.006(3)
C54 0.065(4) 0.036(3) 0.034(3) -0.016(3) -0.022(3) 0.006(3)
C55 0.052(4) 0.045(3) 0.043(4) -0.026(3) -0.022(3) 0.001(3)
C56 0.074(5) 0.048(3) 0.050(4) -0.030(3) -0.025(4) 0.006(3)
C57 0.106(6) 0.070(4) 0.054(5) -0.041(4) -0.013(4) 0.006(4)
N11 0.064(3) 0.046(3) 0.051(3) -0.029(3) -0.032(3) 0.004(3)
N12 0.069(3) 0.044(3) 0.042(3) -0.019(2) -0.030(3) 0.003(3)
N13 0.063(3) 0.032(2) 0.039(3) -0.016(2) -0.024(3) -0.002(2)
C11 0.069(5) 0.048(3) 0.071(5) -0.031(3) -0.035(4) -0.003(3)
C12 0.075(5) 0.044(3) 0.061(4) -0.029(3) -0.037(4) -0.010(3)
C14 0.075(4) 0.038(3) 0.041(4) -0.020(3) -0.034(3) -0.002(3)
C15 0.076(5) 0.044(3) 0.061(4) -0.031(3) -0.041(4) 0.005(3)
C16 0.125(7) 0.057(4) 0.074(5) -0.031(4) -0.068(5) 0.012(4)
C17 0.146(8) 0.055(4) 0.082(6) -0.022(4) -0.076(6) 0.010(5)
N23 0.065(4) 0.047(3) 0.044(4) -0.022(3) -0.021(3) 0.000(3)
C23 0.084(6) 0.048(4) 0.053(5) -0.023(4) -0.025(5) 0.008(4)
C231 0.122(8) 0.085(6) 0.072(6) -0.018(5) 0.008(6) -0.006(6)
N24 0.071(4) 0.054(3) 0.051(4) -0.031(3) -0.028(3) 0.002(3)
C24 0.076(5) 0.069(5) 0.054(5) -0.034(4) -0.028(5) 0.001(4)
C241 0.097(7) 0.137(8) 0.059(6) -0.020(5) 0.010(5) -0.039(6)
N25 0.077(4) 0.042(3) 0.044(4) -0.022(3) -0.027(3) -0.003(3)
C25 0.073(5) 0.054(4) 0.052(5) -0.025(4) -0.023(4) -0.010(4)
C251 0.096(7) 0.118(7) 0.076(6) -0.046(5) 0.003(5) -0.031(6)
N31 0.064(3) 0.046(3) 0.048(3) -0.026(2) -0.033(3) 0.004(3)
N32 0.062(3) 0.041(3) 0.044(3) -0.023(2) -0.023(3) 0.001(3)
N33 0.070(4) 0.038(3) 0.039(3) -0.020(2) -0.027(3) 0.002(3)
C31 0.062(4) 0.047(3) 0.072(5) -0.029(3) -0.033(4) -0.007(3)
C32 0.076(5) 0.048(3) 0.061(4) -0.029(3) -0.041(4) -0.006(3)
C34 0.075(5) 0.037(3) 0.050(4) -0.024(3) -0.028(4) 0.000(3)
C35 0.083(5) 0.042(3) 0.052(4) -0.024(3) -0.037(4) 0.001(3)
C36 0.160(8) 0.058(4) 0.073(5) -0.020(4) -0.078(6) 0.002(5)
C37 0.124(7) 0.058(4) 0.068(5) -0.019(4) -0.059(5) 0.003(4)
N41 0.066(3) 0.034(3) 0.059(4) -0.024(2) -0.036(3) 0.007(3)
N42 0.065(3) 0.042(3) 0.051(3) -0.026(3) -0.034(3) 0.009(3)
N43 0.064(3) 0.037(3) 0.045(3) -0.019(3) -0.034(3) 0.007(3)
C41 0.073(5) 0.038(3) 0.052(4) -0.017(3) -0.032(4) 0.000(3)
C42 0.075(4) 0.038(3) 0.057(4) -0.021(3) -0.037(4) 0.014(3)
C44 0.054(4) 0.046(3) 0.039(4) -0.021(3) -0.021(3) 0.003(3)
C45 0.054(4) 0.044(3) 0.044(4) -0.024(3) -0.023(3) 0.004(3)
C46 0.069(5) 0.057(4) 0.066(5) -0.042(4) -0.019(4) 0.008(4)
C47 0.105(6) 0.080(5) 0.079(6) -0.057(5) -0.029(5) 0.018(5)
N1 0.057(3) 0.045(3) 0.045(3) -0.027(2) -0.025(3) 0.004(3)
N2 0.064(3) 0.045(3) 0.047(3) -0.025(2) -0.029(3) 0.008(3)
N3 0.054(3) 0.041(3) 0.051(3) -0.027(3) -0.023(3) 0.000(2)
C1 0.059(4) 0.054(4) 0.071(5) -0.039(3) -0.035(4) 0.003(3)
C2 0.054(4) 0.049(3) 0.055(4) -0.031(3) -0.018(3) -0.005(3)
C4 0.064(4) 0.036(3) 0.041(4) -0.019(3) -0.022(3) -0.001(3)
C5 0.059(4) 0.047(3) 0.044(4) -0.029(3) -0.024(3) 0.005(3)
C6 0.101(6) 0.062(4) 0.059(5) -0.025(4) -0.048(4) -0.006(4)
C7 0.142(9) 0.075(5) 0.125(8) -0.045(5) -0.094(7) 0.034(6)
N61 0.052(3) 0.038(3) 0.045(3) -0.020(2) -0.027(3) 0.003(2)
N62 0.062(3) 0.036(3) 0.042(3) -0.021(2) -0.029(3) 0.009(2)
N63 0.061(3) 0.038(3) 0.040(3) -0.018(2) -0.027(3) 0.005(2)
C61 0.065(4) 0.039(3) 0.047(4) -0.018(3) -0.027(3) 0.000(3)
C62 0.068(4) 0.037(3) 0.045(4) -0.019(3) -0.032(3) 0.009(3)
C64 0.062(4) 0.039(3) 0.041(4) -0.017(3) -0.027(3) 0.001(3)
C65 0.057(4) 0.045(3) 0.036(4) -0.021(3) -0.021(3) 0.002(3)
C66 0.069(4) 0.051(4) 0.061(5) -0.032(3) -0.025(4) 0.009(3)
C67 0.108(6) 0.066(4) 0.060(5) -0.038(4) -0.025(5) 0.012(4)
S1 0.0594(12) 0.0704(11) 0.0606(12) -0.0304(10) -0.0159(10) -0.0040(10)
C1S 0.080(6) 0.088(6) 0.077(6) -0.046(5) -0.016(5) 0.005(5)
O11 0.102(4) 0.107(4) 0.064(4) -0.028(3) -0.036(3) 0.007(3)
O12 0.079(4) 0.080(3) 0.078(4) -0.027(3) -0.003(3) -0.027(3)
O13 0.060(3) 0.084(3) 0.093(4) -0.044(3) -0.017(3) 0.009(3)
F11 0.112(4) 0.158(5) 0.153(5) -0.111(5) -0.009(4) 0.023(4)
F12 0.140(5) 0.086(3) 0.161(5) -0.066(4) -0.022(4) -0.033(3)
F13 0.192(6) 0.134(4) 0.093(4) -0.069(4) -0.070(4) 0.012(4)
S2 0.051(4) 0.057(4) 0.083(8) -0.020(5) 0.027(4) -0.035(3)
C2S 0.102(10) 0.096(10) 0.054(16) -0.028(11) -0.033(10) 0.024(9)
O21 0.151(14) 0.111(11) 0.093(11) 0.026(9) -0.006(10) -0.020(10)
O22 0.21(2) 0.26(2) 0.27(3) -0.14(2) -0.17(2) -0.029(17)
O23 0.087(10) 0.089(9) 0.089(11) -0.029(8) -0.042(8) 0.011(7)
F21 0.149(19) 0.21(2) 0.110(17) -0.064(15) -0.029(15) 0.108(15)
F22 0.21(2) 0.060(7) 0.072(10) -0.007(6) 0.009(11) 0.002(9)
F23 0.36(3) 0.159(15) 0.183(19) -0.103(15) -0.121(18) -0.053(15)
S6 0.107(13) 0.074(10) 0.046(10) -0.014(8) -0.002(9) -0.025(8)
C6S 0.102(10) 0.096(10) 0.054(16) -0.028(11) -0.033(10) 0.024(9)
S5 0.21(2) 0.100(13) 0.074(12) -0.049(11) -0.041(12) 0.072(13)
C5S 0.102(10) 0.096(10) 0.054(16) -0.028(11) -0.033(10) 0.024(9)
F51 0.20(5) 0.047(12) 0.11(3) -0.037(15) 0.01(3) 0.045(18)
F52 0.13(2) 0.13(2) 0.09(2) -0.047(19) -0.025(18) -0.076(17)
F53 0.17(3) 0.14(3) 0.095(18) -0.038(16) -0.057(17) 0.03(2)
S3 0.061(4) 0.066(4) 0.063(5) -0.014(4) -0.013(4) -0.035(3)
C3S 0.070(11) 0.140(15) 0.040(8) -0.025(9) -0.030(9) -0.020(10)
S4 0.066(4) 0.075(4) 0.057(4) -0.031(3) -0.016(3) 0.008(3)
C4S 0.070(11) 0.140(15) 0.040(8) -0.025(9) -0.030(9) -0.020(10)
S7 0.144(11) 0.114(9) 0.055(8) -0.039(7) -0.031(8) 0.045(9)
C7S 0.070(11) 0.140(15) 0.040(8) -0.025(9) -0.030(9) -0.020(10)
O72 0.045(14) 0.11(2) 0.15(3) -0.10(2) -0.070(17) 0.054(14)
N99 0.124(7) 0.166(9) 0.125(7) -0.098(7) -0.051(6) -0.004(7)
C98 0.156(9) 0.090(6) 0.084(7) -0.025(5) -0.052(7) -0.027(6)
C99 0.105(7) 0.102(7) 0.069(6) -0.039(5) -0.039(5) -0.032(6)
N89 0.103(6) 0.160(8) 0.137(8) -0.099(7) -0.051(6) 0.004(6)
C88 0.091(6) 0.100(6) 0.090(7) -0.036(5) -0.026(5) -0.025(5)
C89 0.075(6) 0.105(7) 0.074(6) -0.047(5) -0.033(5) -0.011(5)
N79 0.263(16) 0.225(14) 0.160(12) -0.021(10) -0.127(12) -0.037(12)
C78 0.100(7) 0.108(7) 0.104(7) -0.051(6) -0.042(6) 0.023(6)
C79 0.170(12) 0.112(8) 0.107(9) -0.033(7) -0.070(9) 0.021(8)
N69 0.177(13) 0.311(19) 0.172(14) -0.001(12) -0.093(11) -0.016(12)
C68 0.151(11) 0.121(8) 0.214(14) -0.082(9) -0.117(11) 0.038(8)
C69 0.107(10) 0.147(11) 0.148(13) -0.001(10) -0.037(9) 0.011(8)
N59 0.091(5) 0.118(6) 0.098(6) -0.061(5) -0.034(4) -0.004(5)
C58 0.130(8) 0.073(5) 0.078(6) -0.031(5) -0.025(6) -0.008(5)
C59 0.080(6) 0.086(6) 0.050(5) -0.023(4) -0.022(4) -0.022(5)
C48 0.093(7) 0.142(9) 0.148(10) -0.092(8) -0.055(7) 0.027(7)
C49 0.148(13) 0.106(9) 0.229(19) -0.059(10) -0.003(13) -0.017(8)

loop_
_atom_type_symbol
_atom_type_description
_atom_type_scat_dispersion_real
_atom_type_scat_dispersion_imag
_atom_type_scat_source
C C 0.0033 0.0016 'International Tables Vol C Tables 4.2.6.8 and 6.1.1.4'
H H 0.0000 0.0000 'International Tables Vol C Tables 4.2.6.8 and 6.1.1.4'
N N 0.0061 0.0033 'International Tables Vol C Tables 4.2.6.8 and 6.1.1.4'
F F 0.0171 0.0103 'International Tables Vol C Tables 4.2.6.8 and 6.1.1.4'
S S 0.1246 0.1234 'International Tables Vol C Tables 4.2.6.8 and 6.1.1.4'
Fe Fe 0.3463 0.8444 'International Tables Vol C Tables 4.2.6.8 and 6.1.1.4'
O O 0.0106 0.0060 'International Tables Vol C Tables 4.2.6.8 and 6.1.1.4'

loop_
_geom_angle_atom_site_label_1
_geom_angle_atom_site_label_2
_geom_angle_atom_site_label_3
_geom_angle
_geom_angle_site_symmetry_1
_geom_angle_site_symmetry_3
N13 Fe2 N13 180.0 . 2_565
N13 Fe2 N53 88.96(16) . 2_565
N13 Fe2 N53 91.04(16) 2_565 2_565
N13 Fe2 N53 91.04(16) . .
N13 Fe2 N53 88.96(16) 2_565 .
N53 Fe2 N53 180.0 2_565 .
N13 Fe2 N23 90.61(18) . 2_565
N13 Fe2 N23 89.39(18) 2_565 2_565
N53 Fe2 N23 89.80(18) 2_565 2_565
N53 Fe2 N23 90.20(18) . 2_565
N13 Fe2 N23 89.39(18) . .
N13 Fe2 N23 90.61(18) 2_565 .
N53 Fe2 N23 90.20(18) 2_565 .
N53 Fe2 N23 89.80(18) . .
N23 Fe2 N23 180.0 2_565 .
N33 Fe1 N3 176.79(18) . .
N33 Fe1 N43 88.23(16) . .
N3 Fe1 N43 90.41(16) . .
N33 Fe1 N24 91.24(19) . .
N3 Fe1 N24 91.70(19) . .
N43 Fe1 N24 90.94(19) . .
N33 Fe1 N63 92.00(16) . 1_565
N3 Fe1 N63 89.36(16) . 1_565
N43 Fe1 N63 179.76(17) . 1_565
N24 Fe1 N63 88.99(18) . 1_565
N33 Fe1 N25 90.03(19) . .
N3 Fe1 N25 87.09(18) . .
N43 Fe1 N25 91.17(18) . .
N24 Fe1 N25 177.58(17) . .
N63 Fe1 N25 88.91(18) 1_565 .
N52 N51 C55 111.2(4) . .
N52 N51 C51 118.9(5) . .
C55 N51 C51 129.9(4) . .
N53 N52 N51 106.5(4) . .
N52 N53 C54 109.2(4) . .
N52 N53 Fe2 122.0(4) . .
C54 N53 Fe2 127.8(4) . .
N51 C51 C52 113.5(5) . .
N51 C51 H51A 108.9 . .
C52 C51 H51A 108.9 . .
N51 C51 H51B 108.9 . .
C52 C51 H51B 108.9 . .
H51A C51 H51B 107.7 . .
C51 C52 C62 113.3(5) . .
C51 C52 H52A 108.9 . .
C62 C52 H52A 108.9 . .
C51 C52 H52B 108.9 . .
C62 C52 H52B 108.9 . .
H52A C52 H52B 107.7 . .
N53 C54 C55 108.2(5) . .
N53 C54 H54 125.9 . .
C55 C54 H54 125.9 . .
N51 C55 C54 104.8(5) . .
N51 C55 C56 123.2(5) . .
C54 C55 C56 131.9(6) . .
C57 C56 C55 112.6(5) . .
C57 C56 H56A 109.1 . .
C55 C56 H56A 109.1 . .
C57 C56 H56B 109.1 . .
C55 C56 H56B 109.1 . .
H56A C56 H56B 107.8 . .
C56 C57 H57A 109.5 . .
C56 C57 H57B 109.5 . .
H57A C57 H57B 109.5 . .
C56 C57 H57C 109.5 . .
H57A C57 H57C 109.5 . .
H57B C57 H57C 109.5 . .
C15 N11 N12 110.8(4) . .
C15 N11 C11 129.4(5) . .
N12 N11 C11 119.8(5) . .
N13 N12 N11 106.3(4) . .
N12 N13 C14 109.0(4) . .
N12 N13 Fe2 121.6(3) . .
C14 N13 Fe2 129.4(4) . .
N11 C11 C12 113.5(5) . .
N11 C11 H11A 108.9 . .
C12 C11 H11A 108.9 . .
N11 C11 H11B 108.9 . .
C12 C11 H11B 108.9 . .
H11A C11 H11B 107.7 . .
C32 C12 C11 112.8(5) . .
C32 C12 H12A 109.0 . .
C11 C12 H12A 109.0 . .
C32 C12 H12B 109.0 . .
C11 C12 H12B 109.0 . .
H12A C12 H12B 107.8 . .
N13 C14 C15 110.1(5) . .
N13 C14 H14 125.0 . .
C15 C14 H14 125.0 . .
N11 C15 C14 103.9(5) . .
N11 C15 C16 122.6(5) . .
C14 C15 C16 133.6(6) . .
C17 C16 C15 112.2(6) . .
C17 C16 H16A 109.2 . .
C15 C16 H16A 109.2 . .
C17 C16 H16B 109.2 . .
C15 C16 H16B 109.2 . .
H16A C16 H16B 107.9 . .
C16 C17 H17A 109.5 . .
C16 C17 H17B 109.5 . .
H17A C17 H17B 109.5 . .
C16 C17 H17C 109.5 . .
H17A C17 H17C 109.5 . .
H17B C17 H17C 109.5 . .
C23 N23 Fe2 171.2(5) . .
N23 C23 C231 178.3(8) . .
C23 C231 H23A 109.5 . .
C23 C231 H23B 109.5 . .
H23A C231 H23B 109.5 . .
C23 C231 H23C 109.5 . .
H23A C231 H23C 109.5 . .
H23B C231 H23C 109.5 . .
C24 N24 Fe1 172.4(5) . .
N24 C24 C241 179.3(8) . .
C24 C241 H24A 109.5 . .
C24 C241 H24B 109.5 . .
H24A C241 H24B 109.5 . .
C24 C241 H24C 109.5 . .
H24A C241 H24C 109.5 . .
H24B C241 H24C 109.5 . .
C25 N25 Fe1 176.1(5) . .
N25 C25 C251 178.4(8) . .
C25 C251 H25A 109.5 . .
C25 C251 H25B 109.5 . .
H25A C251 H25B 109.5 . .
C25 C251 H25C 109.5 . .
H25A C251 H25C 109.5 . .
H25B C251 H25C 109.5 . .
N32 N31 C35 111.3(5) . .
N32 N31 C31 120.0(5) . .
C35 N31 C31 128.7(5) . .
N33 N32 N31 106.3(4) . .
N32 N33 C34 108.9(4) . .
N32 N33 Fe1 120.4(3) . .
C34 N33 Fe1 130.7(4) . .
N31 C31 C32 113.6(5) . .
N31 C31 H31A 108.9 . .
C32 C31 H31A 108.9 . .
N31 C31 H31B 108.9 . .
C32 C31 H31B 108.9 . .
H31A C31 H31B 107.7 . .
C31 C32 C12 113.3(5) . .
C31 C32 H32A 108.9 . .
C12 C32 H32A 108.9 . .
C31 C32 H32B 108.9 . .
C12 C32 H32B 108.9 . .
H32A C32 H32B 107.7 . .
N33 C34 C35 109.7(5) . .
N33 C34 H34 125.1 . .
C35 C34 H34 125.1 . .
N31 C35 C34 103.7(5) . .
N31 C35 C36 122.1(6) . .
C34 C35 C36 134.2(6) . .
C37 C36 C35 113.5(6) . .
C37 C36 H36A 108.9 . .
C35 C36 H36A 108.9 . .
C37 C36 H36B 108.9 . .
C35 C36 H36B 108.9 . .
H36A C36 H36B 107.7 . .
C36 C37 H37A 109.5 . .
C36 C37 H37B 109.5 . .
H37A C37 H37B 109.5 . .
C36 C37 H37C 109.5 . .
H37A C37 H37C 109.5 . .
H37B C37 H37C 109.5 . .
N42 N41 C45 112.4(4) . .
N42 N41 C41 117.4(5) . .
C45 N41 C41 130.2(5) . .
N43 N42 N41 105.5(5) . .
N42 N43 C44 109.6(4) . .
N42 N43 Fe1 119.0(4) . .
C44 N43 Fe1 131.3(4) . .
N41 C41 C42 113.1(5) . .
N41 C41 H41A 109.0 . .
C42 C41 H41A 109.0 . .
N41 C41 H41B 109.0 . .
C42 C41 H41B 109.0 . .
H41A C41 H41B 107.8 . .
C41 C42 C42 113.5(6) . 2_666
C41 C42 H42A 108.9 . .
C42 C42 H42A 108.9 2_666 .
C41 C42 H42B 108.9 . .
C42 C42 H42B 108.9 2_666 .
H42A C42 H42B 107.7 . .
N43 C44 C45 109.2(5) . .
N43 C44 H44 125.4 . .
C45 C44 H44 125.4 . .
N41 C45 C44 103.3(5) . .
N41 C45 C46 122.6(5) . .
C44 C45 C46 134.0(6) . .
C47 C46 C45 112.1(5) . .
C47 C46 H46A 109.2 . .
C45 C46 H46A 109.2 . .
C47 C46 H46B 109.2 . .
C45 C46 H46B 109.2 . .
H46A C46 H46B 107.9 . .
C46 C47 H47A 109.5 . .
C46 C47 H47B 109.5 . .
H47A C47 H47B 109.5 . .
C46 C47 H47C 109.5 . .
H47A C47 H47C 109.5 . .
H47B C47 H47C 109.5 . .
N2 N1 C5 111.5(4) . .
N2 N1 C1 118.4(5) . .
C5 N1 C1 129.4(5) . .
N3 N2 N1 106.1(4) . .
N2 N3 C4 108.7(4) . .
N2 N3 Fe1 120.5(3) . .
C4 N3 Fe1 130.5(4) . .
N1 C1 C2 110.4(5) . .
N1 C1 H1A 109.6 . .
C2 C1 H1A 109.6 . .
N1 C1 H1B 109.6 . .
C2 C1 H1B 109.6 . .
H1A C1 H1B 108.1 . .
C1 C2 C2 110.6(6) . 2_676
C1 C2 H2A 109.5 . .
C2 C2 H2A 109.5 2_676 .
C1 C2 H2B 109.5 . .
C2 C2 H2B 109.5 2_676 .
H2A C2 H2B 108.1 . .
N3 C4 C5 110.6(5) . .
N3 C4 H4 124.7 . .
C5 C4 H4 124.7 . .
N1 C5 C4 103.1(5) . .
N1 C5 C6 124.8(5) . .
C4 C5 C6 132.1(6) . .
C5 C6 C7 114.7(7) . .
C5 C6 H6A 108.6 . .
C7 C6 H6A 108.6 . .
C5 C6 H6B 108.6 . .
C7 C6 H6B 108.6 . .
H6A C6 H6B 107.6 . .
C6 C7 H7A 109.5 . .
C6 C7 H7B 109.5 . .
H7A C7 H7B 109.5 . .
C6 C7 H7C 109.5 . .
H7A C7 H7C 109.5 . .
H7B C7 H7C 109.5 . .
C65 N61 N62 111.7(4) . .
C65 N61 C61 128.8(5) . .
N62 N61 C61 119.5(5) . .
N63 N62 N61 106.6(4) . .
N62 N63 C64 109.2(4) . .
N62 N63 Fe1 121.8(4) . 1_545
C64 N63 Fe1 128.5(4) . 1_545
N61 C61 C62 113.4(5) . .
N61 C61 H61A 108.9 . .
C62 C61 H61A 108.9 . .
N61 C61 H61B 108.9 . .
C62 C61 H61B 108.9 . .
H61A C61 H61B 107.7 . .
C61 C62 C52 112.7(5) . .
C61 C62 H62A 109.1 . .
C52 C62 H62A 109.1 . .
C61 C62 H62B 109.1 . .
C52 C62 H62B 109.1 . .
H62A C62 H62B 107.8 . .
N63 C64 C65 108.4(5) . .
N63 C64 H64 125.8 . .
C65 C64 H64 125.8 . .
N61 C65 C64 104.1(5) . .
N61 C65 C66 123.8(5) . .
C64 C65 C66 132.1(6) . .
C67 C66 C65 112.8(5) . .
C67 C66 H66A 109.0 . .
C65 C66 H66A 109.0 . .
C67 C66 H66B 109.0 . .
C65 C66 H66B 109.0 . .
H66A C66 H66B 107.8 . .
C66 C67 H67A 109.5 . .
C66 C67 H67B 109.5 . .
H67A C67 H67B 109.5 . .
C66 C67 H67C 109.5 . .
H67A C67 H67C 109.5 . .
H67B C67 H67C 109.5 . .
O13 S1 O12 114.8(3) . .
O13 S1 O11 115.5(3) . .
O12 S1 O11 114.3(3) . .
O13 S1 C1S 101.8(3) . .
O12 S1 C1S 104.8(3) . .
O11 S1 C1S 103.2(3) . .
F12 C1S F13 108.4(7) . .
F12 C1S F11 104.5(6) . .
F13 C1S F11 107.6(6) . .
F12 C1S S1 112.9(5) . .
F13 C1S S1 112.9(5) . .
F11 C1S S1 110.2(5) . .
O23 S2 O22 119.0(10) . .
O23 S2 O21 112.1(9) . .
O22 S2 O21 113.2(9) . .
O23 S2 C2S 102.6(6) . .
O22 S2 C2S 104.5(8) . .
O21 S2 C2S 103.2(7) . .
F22 C2S F23 113.6(12) . .
F22 C2S F21 106.5(10) . .
F23 C2S F21 107.8(11) . .
F22 C2S S2 112.9(8) . .
F23 C2S S2 106.9(8) . .
F21 C2S S2 109.0(10) . .
O62 S6 O63 116.6(11) . .
O62 S6 O61 114.3(11) . .
O63 S6 O61 111.4(11) . .
O62 S6 C6S 106.8(9) . .
O63 S6 C6S 102.6(9) . .
O61 S6 C6S 103.3(10) . .
F62 C6S F63 112.8(14) . .
F62 C6S F61 102.5(13) . .
F63 C6S F61 105.1(13) . .
F62 C6S S6 114.4(11) . .
F63 C6S S6 112.2(11) . .
F61 C6S S6 108.8(11) . .
O53 S5 O52 118.8(12) . .
O53 S5 O51 113.9(11) . .
O52 S5 O51 113.9(12) . .
O53 S5 C5S 102.1(9) . .
O52 S5 C5S 104.8(10) . .
O51 S5 C5S 100.0(9) . .
F52 C5S F53 112.1(13) . .
F52 C5S F51 104.9(12) . .
F53 C5S F51 106.7(13) . .
F52 C5S S5 115.1(11) . .
F53 C5S S5 109.1(10) . .
F51 C5S S5 108.4(10) . .
O33 S3 O32 116.8(11) . .
O33 S3 O31 113.4(11) . .
O32 S3 O31 112.8(11) . .
O33 S3 C3S 106.1(7) . .
O32 S3 C3S 103.6(10) . .
O31 S3 C3S 102.2(10) . .
F32 C3S F33 108.6(11) . .
F32 C3S F31 103.1(11) . .
F33 C3S F31 102.2(11) . .
F32 C3S S3 120.9(9) . .
F33 C3S S3 110.4(9) . .
F31 C3S S3 109.7(10) . .
O43 S4 O42 118.3(9) . .
O43 S4 O41 113.6(9) . .
O42 S4 O41 110.0(9) . .
O43 S4 C4S 104.7(7) . .
O42 S4 C4S 105.9(7) . .
O41 S4 C4S 102.7(7) . .
F42 C4S F43 112.9(11) . .
F42 C4S F41 98.8(10) . .
F43 C4S F41 105.2(10) . .
F42 C4S S4 115.4(9) . .
F43 C4S S4 113.1(8) . .
F41 C4S S4 109.9(9) . .
O73 S7 O72 115.6(11) . .
O73 S7 O71 113.8(11) . .
O72 S7 O71 114.1(11) . .
O73 S7 C7S 100.9(8) . .
O72 S7 C7S 104.7(9) . .
O71 S7 C7S 105.7(9) . .
F72 C7S F73 112.0(13) . .
F72 C7S F71 101.9(12) . .
F73 C7S F71 102.6(12) . .
F72 C7S S7 117.6(10) . .
F73 C7S S7 112.1(10) . .
F71 C7S S7 109.0(11) . .
C99 C98 H98A 109.5 . .
C99 C98 H98B 109.5 . .
H98A C98 H98B 109.5 . .
C99 C98 H98C 109.5 . .
H98A C98 H98C 109.5 . .
H98B C98 H98C 109.5 . .
N99 C99 C98 179.1(11) . .
C89 C88 H88A 109.5 . .
C89 C88 H88B 109.5 . .
H88A C88 H88B 109.5 . .
C89 C88 H88C 109.5 . .
H88A C88 H88C 109.5 . .
H88B C88 H88C 109.5 . .
N89 C89 C88 178.9(10) . .
C79 C78 H78A 109.5 . .
C79 C78 H78B 109.5 . .
H78A C78 H78B 109.5 . .
C79 C78 H78C 109.5 . .
H78A C78 H78C 109.5 . .
H78B C78 H78C 109.5 . .
N79 C79 C78 177.6(16) . .
C69 C68 H68A 109.5 . .
C69 C68 H68B 109.5 . .
H68A C68 H68B 109.5 . .
C69 C68 H68C 109.5 . .
H68A C68 H68C 109.5 . .
H68B C68 H68C 109.5 . .
N69 C69 C68 175.4(19) . .
C59 C58 H58A 109.5 . .
C59 C58 H58B 109.5 . .
H58A C58 H58B 109.5 . .
C59 C58 H58C 109.5 . .
H58A C58 H58C 109.5 . .
H58B C58 H58C 109.5 . .
N59 C59 C58 179.3(10) . .
C49 C48 H48A 109.5 . .
C49 C48 H48B 109.5 . .
H48A C48 H48B 109.5 . .
C49 C48 H48C 109.5 . .
H48A C48 H48C 109.5 . .
H48B C48 H48C 109.5 . .
N49 C49 C48 163.4(15) . .

loop_
_geom_bond_atom_site_label_1
_geom_bond_atom_site_label_2
_geom_bond_distance
_geom_bond_site_symmetry_2
Fe2 N13 2.173(4) .
Fe2 N13 2.173(4) 2_565
Fe2 N53 2.173(4) 2_565
Fe2 N53 2.173(4) .
Fe2 N23 2.196(6) 2_565
Fe2 N23 2.196(6) .
Fe1 N33 2.168(5) .
Fe1 N3 2.176(5) .
Fe1 N43 2.176(4) .
Fe1 N24 2.180(7) .
Fe1 N63 2.183(4) 1_565
Fe1 N25 2.210(7) .
N51 N52 1.336(6) .
N51 C55 1.342(7) .
N51 C51 1.461(7) .
N52 N53 1.313(6) .
N53 C54 1.352(7) .
C51 C52 1.512(8) .
C51 H51A 0.9800 .
C51 H51B 0.9800 .
C52 C62 1.531(8) .
C52 H52A 0.9800 .
C52 H52B 0.9800 .
C54 C55 1.356(7) .
C54 H54 0.9400 .
C55 C56 1.495(8) .
C56 C57 1.485(9) .
C56 H56A 0.9800 .
C56 H56B 0.9800 .
C57 H57A 0.9700 .
C57 H57B 0.9700 .
C57 H57C 0.9700 .
N11 C15 1.352(7) .
N11 N12 1.357(6) .
N11 C11 1.456(7) .
N12 N13 1.316(6) .
N13 C14 1.337(7) .
C11 C12 1.520(9) .
C11 H11A 0.9800 .
C11 H11B 0.9800 .
C12 C32 1.514(9) .
C12 H12A 0.9800 .
C12 H12B 0.9800 .
C14 C15 1.354(8) .
C14 H14 0.9400 .
C15 C16 1.492(8) .
C16 C17 1.482(9) .
C16 H16A 0.9800 .
C16 H16B 0.9800 .
C17 H17A 0.9700 .
C17 H17B 0.9700 .
C17 H17C 0.9700 .
N23 C23 1.114(8) .
C23 C231 1.457(11) .
C231 H23A 0.9700 .
C231 H23B 0.9700 .
C231 H23C 0.9700 .
N24 C24 1.109(8) .
C24 C241 1.467(11) .
C241 H24A 0.9700 .
C241 H24B 0.9700 .
C241 H24C 0.9700 .
N25 C25 1.109(8) .
C25 C251 1.454(11) .
C251 H25A 0.9700 .
C251 H25B 0.9700 .
C251 H25C 0.9700 .
N31 N32 1.340(6) .
N31 C35 1.353(7) .
N31 C31 1.461(7) .
N32 N33 1.318(6) .
N33 C34 1.338(7) .
C31 C32 1.511(9) .
C31 H31A 0.9800 .
C31 H31B 0.9800 .
C32 H32A 0.9800 .
C32 H32B 0.9800 .
C34 C35 1.354(8) .
C34 H34 0.9400 .
C35 C36 1.493(8) .
C36 C37 1.480(9) .
C36 H36A 0.9800 .
C36 H36B 0.9800 .
C37 H37A 0.9700 .
C37 H37B 0.9700 .
C37 H37C 0.9700 .
N41 N42 1.339(6) .
N41 C45 1.348(8) .
N41 C41 1.473(7) .
N42 N43 1.311(6) .
N43 C44 1.347(7) .
C41 C42 1.513(8) .
C41 H41A 0.9800 .
C41 H41B 0.9800 .
C42 C42 1.540(11) 2_666
C42 H42A 0.9800 .
C42 H42B 0.9800 .
C44 C45 1.356(8) .
C44 H44 0.9400 .
C45 C46 1.483(8) .
C46 C47 1.473(9) .
C46 H46A 0.9800 .
C46 H46B 0.9800 .
C47 H47A 0.9700 .
C47 H47B 0.9700 .
C47 H47C 0.9700 .
N1 N2 1.339(6) .
N1 C5 1.354(7) .
N1 C1 1.470(7) .
N2 N3 1.326(6) .
N3 C4 1.326(7) .
C1 C2 1.505(8) .
C1 H1A 0.9800 .
C1 H1B 0.9800 .
C2 C2 1.527(11) 2_676
C2 H2A 0.9800 .
C2 H2B 0.9800 .
C4 C5 1.356(8) .
C4 H4 0.9400 .
C5 C6 1.485(8) .
C6 C7 1.491(10) .
C6 H6A 0.9800 .
C6 H6B 0.9800 .
C7 H7A 0.9700 .
C7 H7B 0.9700 .
C7 H7C 0.9700 .
N61 C65 1.338(7) .
N61 N62 1.338(6) .
N61 C61 1.464(7) .
N62 N63 1.307(6) .
N63 C64 1.353(7) .
C61 C62 1.518(7) .
C61 H61A 0.9800 .
C61 H61B 0.9800 .
C62 H62A 0.9800 .
C62 H62B 0.9800 .
C64 C65 1.369(7) .
C64 H64 0.9400 .
C65 C66 1.494(8) .
C66 C67 1.486(9) .
C66 H66A 0.9800 .
C66 H66B 0.9800 .
C67 H67A 0.9700 .
C67 H67B 0.9700 .
C67 H67C 0.9700 .
S1 O13 1.419(4) .
S1 O12 1.430(5) .
S1 O11 1.442(5) .
S1 C1S 1.790(7) .
C1S F12 1.295(7) .
C1S F13 1.320(7) .
C1S F11 1.332(7) .
S2 O23 1.417(7) .
S2 O22 1.424(8) .
S2 O21 1.449(9) .
S2 C2S 1.785(9) .
C2S F22 1.279(9) .
C2S F23 1.315(10) .
C2S F21 1.332(9) .
S6 O62 1.419(9) .
S6 O63 1.423(8) .
S6 O61 1.447(9) .
S6 C6S 1.780(10) .
C6S F62 1.283(10) .
C6S F63 1.312(10) .
C6S F61 1.339(10) .
S5 O53 1.414(8) .
S5 O52 1.421(9) .
S5 O51 1.451(9) .
S5 C5S 1.793(10) .
C5S F52 1.277(10) .
C5S F53 1.313(10) .
C5S F51 1.335(10) .
S3 O33 1.412(8) .
S3 O32 1.432(9) .
S3 O31 1.449(9) .
S3 C3S 1.784(9) .
C3S F32 1.277(10) .
C3S F33 1.324(10) .
C3S F31 1.335(10) .
S4 O43 1.411(8) .
S4 O42 1.428(8) .
S4 O41 1.460(9) .
S4 C4S 1.779(9) .
C4S F42 1.277(10) .
C4S F43 1.315(9) .
C4S F41 1.338(10) .
S7 O73 1.428(8) .
S7 O72 1.429(9) .
S7 O71 1.436(9) .
S7 C7S 1.785(10) .
C7S F72 1.278(10) .
C7S F73 1.311(10) .
C7S F71 1.347(10) .
N99 C99 1.098(11) .
C98 C99 1.425(13) .
C98 H98A 0.9700 .
C98 H98B 0.9700 .
C98 H98C 0.9700 .
N89 C89 1.124(10) .
C88 C89 1.436(12) .
C88 H88A 0.9700 .
C88 H88B 0.9700 .
C88 H88C 0.9700 .
N79 C79 1.142(14) .
C78 C79 1.392(14) .
C78 H78A 0.9700 .
C78 H78B 0.9700 .
C78 H78C 0.9700 .
N69 C69 1.17(2) .
C68 C69 1.429(18) .
C68 H68A 0.9700 .
C68 H68B 0.9700 .
C68 H68C 0.9700 .
N59 C59 1.126(10) .
C58 C59 1.427(12) .
C58 H58A 0.9700 .
C58 H58B 0.9700 .
C58 H58C 0.9700 .
C48 C49 1.51(2) .
C48 H48A 0.9700 .
C48 H48B 0.9700 .
C48 H48C 0.9700 .
N49 C49 1.27(2) .

loop_
_geom_torsion_atom_site_label_1
_geom_torsion_atom_site_label_2
_geom_torsion_atom_site_label_3
_geom_torsion_atom_site_label_4
_geom_torsion
_geom_torsion_site_symmetry_1
_geom_torsion_site_symmetry_4
C55 N51 N52 N53 -1.0(6) . .
C51 N51 N52 N53 -178.5(5) . .
N51 N52 N53 C54 0.6(6) . .
N51 N52 N53 Fe2 170.1(3) . .
N52 N51 C51 C52 -100.8(6) . .
C55 N51 C51 C52 82.3(7) . .
N51 C51 C52 C62 63.7(7) . .
N52 N53 C54 C55 0.0(7) . .
Fe2 N53 C54 C55 -168.8(4) . .
N52 N51 C55 C54 1.0(6) . .
C51 N51 C55 C54 178.1(5) . .
N52 N51 C55 C56 -176.7(5) . .
C51 N51 C55 C56 0.4(9) . .
N53 C54 C55 N51 -0.6(6) . .
N53 C54 C55 C56 176.8(6) . .
N51 C55 C56 C57 -169.3(6) . .
C54 C55 C56 C57 13.7(10) . .
C15 N11 N12 N13 0.1(7) . .
C11 N11 N12 N13 179.9(5) . .
N11 N12 N13 C14 0.0(7) . .
N11 N12 N13 Fe2 -178.7(3) . .
C15 N11 C11 C12 -80.3(8) . .
N12 N11 C11 C12 99.9(7) . .
N11 C11 C12 C32 -69.7(7) . .
N12 N13 C14 C15 -0.1(7) . .
Fe2 N13 C14 C15 178.5(4) . .
N12 N11 C15 C14 -0.1(7) . .
C11 N11 C15 C14 -180.0(6) . .
N12 N11 C15 C16 179.2(6) . .
C11 N11 C15 C16 -0.6(11) . .
N13 C14 C15 N11 0.1(7) . .
N13 C14 C15 C16 -179.1(8) . .
N11 C15 C16 C17 -169.1(7) . .
C14 C15 C16 C17 10.0(13) . .
C35 N31 N32 N33 0.0(7) . .
C31 N31 N32 N33 -180.0(5) . .
N31 N32 N33 C34 -0.3(6) . .
N31 N32 N33 Fe1 179.0(3) . .
N32 N31 C31 C32 -99.6(7) . .
C35 N31 C31 C32 80.4(8) . .
N31 C31 C32 C12 68.2(7) . .
C11 C12 C32 C31 -179.4(5) . .
N32 N33 C34 C35 0.6(7) . .
Fe1 N33 C34 C35 -178.6(4) . .
N32 N31 C35 C34 0.3(7) . .
C31 N31 C35 C34 -179.7(6) . .
N32 N31 C35 C36 -179.8(7) . .
C31 N31 C35 C36 0.2(11) . .
N33 C34 C35 N31 -0.5(7) . .
N33 C34 C35 C36 179.6(8) . .
N31 C35 C36 C37 162.2(7) . .
C34 C35 C36 C37 -18.0(14) . .
C45 N41 N42 N43 -0.5(6) . .
C41 N41 N42 N43 179.4(5) . .
N41 N42 N43 C44 0.5(6) . .
N41 N42 N43 Fe1 176.2(3) . .
N42 N41 C41 C42 -96.9(6) . .
C45 N41 C41 C42 82.9(7) . .
N41 C41 C42 C42 62.6(9) . 2_666
N42 N43 C44 C45 -0.3(7) . .
Fe1 N43 C44 C45 -175.3(4) . .
N42 N41 C45 C44 0.3(6) . .
C41 N41 C45 C44 -179.6(5) . .
N42 N41 C45 C46 -176.6(5) . .
C41 N41 C45 C46 3.5(9) . .
N43 C44 C45 N41 0.0(6) . .
N43 C44 C45 C46 176.3(6) . .
N41 C45 C46 C47 -169.3(6) . .
C44 C45 C46 C47 14.9(10) . .
C5 N1 N2 N3 -0.6(7) . .
C1 N1 N2 N3 -172.0(5) . .
N1 N2 N3 C4 0.0(6) . .
N1 N2 N3 Fe1 173.5(3) . .
N2 N1 C1 C2 70.5(7) . .
C5 N1 C1 C2 -99.1(7) . .
N1 C1 C2 C2 179.8(6) . 2_676
N2 N3 C4 C5 0.6(7) . .
Fe1 N3 C4 C5 -172.0(4) . .
N2 N1 C5 C4 1.0(6) . .
C1 N1 C5 C4 171.1(6) . .
N2 N1 C5 C6 179.4(6) . .
C1 N1 C5 C6 -10.4(10) . .
N3 C4 C5 N1 -1.0(7) . .
N3 C4 C5 C6 -179.2(7) . .
N1 C5 C6 C7 -72.6(8) . .
C4 C5 C6 C7 105.3(9) . .
C65 N61 N62 N63 0.3(6) . .
C61 N61 N62 N63 179.6(5) . .
N61 N62 N63 C64 -0.4(6) . .
N61 N62 N63 Fe1 -173.0(3) . 1_545
C65 N61 C61 C62 -79.6(7) . .
N62 N61 C61 C62 101.2(6) . .
N61 C61 C62 C52 -63.6(7) . .
C51 C52 C62 C61 178.7(5) . .
N62 N63 C64 C65 0.3(6) . .
Fe1 N63 C64 C65 172.2(4) 1_545 .
N62 N61 C65 C64 -0.1(6) . .
C61 N61 C65 C64 -179.3(5) . .
N62 N61 C65 C66 177.5(5) . .
C61 N61 C65 C66 -1.7(9) . .
N63 C64 C65 N61 -0.1(6) . .
N63 C64 C65 C66 -177.5(6) . .
N61 C65 C66 C67 -176.2(6) . .
C64 C65 C66 C67 0.7(10) . .
O13 S1 C1S F12 60.5(6) . .
O12 S1 C1S F12 -179.5(5) . .
O11 S1 C1S F12 -59.5(6) . .
O13 S1 C1S F13 -62.8(6) . .
O12 S1 C1S F13 57.1(6) . .
O11 S1 C1S F13 177.1(6) . .
O13 S1 C1S F11 176.9(5) . .
O12 S1 C1S F11 -63.2(6) . .
O11 S1 C1S F11 56.9(6) . .
O23 S2 C2S F22 63.8(13) . .
O22 S2 C2S F22 -61.0(14) . .
O21 S2 C2S F22 -179.6(12) . .
O23 S2 C2S F23 -61.8(13) . .
O22 S2 C2S F23 173.4(13) . .
O21 S2 C2S F23 54.8(13) . .
O23 S2 C2S F21 -178.0(13) . .
O22 S2 C2S F21 57.2(14) . .
O21 S2 C2S F21 -61.4(13) . .
O62 S6 C6S F62 -79.4(19) . .
O63 S6 C6S F62 44(2) . .
O61 S6 C6S F62 160(2) . .
O62 S6 C6S F63 50.8(19) . .
O63 S6 C6S F63 174.0(19) . .
O61 S6 C6S F63 -70.1(19) . .
O62 S6 C6S F61 166.7(18) . .
O63 S6 C6S F61 -70.1(19) . .
O61 S6 C6S F61 45.8(19) . .
O53 S5 C5S F52 -69.2(19) . .
O52 S5 C5S F52 55.3(19) . .
O51 S5 C5S F52 173.5(19) . .
O53 S5 C5S F53 57.8(18) . .
O52 S5 C5S F53 -177.7(19) . .
O51 S5 C5S F53 -59.5(19) . .
O53 S5 C5S F51 173.7(19) . .
O52 S5 C5S F51 -62(2) . .
O51 S5 C5S F51 56(2) . .
O33 S3 C3S F32 50.9(14) . .
O32 S3 C3S F32 174.4(17) . .
O31 S3 C3S F32 -68.1(17) . .
O33 S3 C3S F33 179.2(12) . .
O32 S3 C3S F33 -57.3(16) . .
O31 S3 C3S F33 60.2(16) . .
O33 S3 C3S F31 -68.9(13) . .
O32 S3 C3S F31 54.6(17) . .
O31 S3 C3S F31 172.1(16) . .
O43 S4 C4S F42 -42.9(14) . .
O42 S4 C4S F42 -168.7(12) . .
O41 S4 C4S F42 76.0(13) . .
O43 S4 C4S F43 -175.1(12) . .
O42 S4 C4S F43 59.2(12) . .
O41 S4 C4S F43 -56.2(12) . .
O43 S4 C4S F41 67.7(12) . .
O42 S4 C4S F41 -58.0(12) . .
O41 S4 C4S F41 -173.4(10) . .
O73 S7 C7S F72 65.7(17) . .
O72 S7 C7S F72 -173.9(17) . .
O71 S7 C7S F72 -53.1(17) . .
O73 S7 C7S F73 -162.5(15) . .
O72 S7 C7S F73 -42.0(16) . .
O71 S7 C7S F73 78.8(16) . .
O73 S7 C7S F71 -49.6(16) . .
O72 S7 C7S F71 70.8(17) . .
O71 S7 C7S F71 -168.3(16) . .
